data_4321568
loop_
_publ_author_name
'Tiina Maaninen'
'Tristram Chivers'
'Risto Laitinen'
'Gabriele Schatte'
'Maija Nissinen'

_publ_section_title
;
 Selenium Imides: 77Se NMR Investigations of the SeCl2-tBuNH2 Reaction and
 X-ray Structures of Se3(NtBu)3, tBuNSe(\m-NtBu)2SO2, and
 tBuNSe(\m-NtBu)2SeO
;
_journal_name_full 'Inorganic Chemistry'
_journal_page_first 5341
_journal_page_last 5347
_journal_paper_doi 10.1021/ic000598b
_journal_volume 39
_journal_year 2000
_chemical_formula_sum 'C12 H27 N3 O Se2'
_chemical_formula_weight 387.29
_chemical_name_systematic
; 
 ? 
;
_space_group_IT_number 2
_symmetry_cell_setting triclinic
_symmetry_space_group_name_Hall '-P 1'
_symmetry_space_group_name_H-M 'P -1'
_atom_sites_solution_hydrogens geom
_atom_sites_solution_primary direct
_atom_sites_solution_secondary difmap
_audit_creation_method SHELXL-97
_cell_angle_alpha 99.320(3)
_cell_angle_beta 95.764(3)
_cell_angle_gamma 103.876(3)
_cell_formula_units_Z 2
_cell_length_a 6.3720(10)
_cell_length_b 9.926(2)
_cell_length_c 14.034(3)
_cell_measurement_temperature 293(2)
_cell_volume 841.3(3)
_computing_structure_refinement 'SHELXL-97 (Sheldrick, 1997)'
_computing_structure_solution 'SHELXS-97 (Sheldrick, 1990)'
_diffrn_ambient_temperature 293(2)
_diffrn_measured_fraction_theta_full 0.996
_diffrn_measured_fraction_theta_max 0.996
_diffrn_radiation_monochromator graphite
_diffrn_radiation_source 'fine-focus sealed tube'
_diffrn_radiation_type MoK\a
_diffrn_radiation_wavelength 0.71073
_diffrn_reflns_av_R_equivalents 0.0558
_diffrn_reflns_av_sigmaI/netI 0.0301
_diffrn_reflns_limit_h_max 7
_diffrn_reflns_limit_h_min -7
_diffrn_reflns_limit_k_max 11
_diffrn_reflns_limit_k_min -11
_diffrn_reflns_limit_l_max 16
_diffrn_reflns_limit_l_min -16
_diffrn_reflns_number 15430
_diffrn_reflns_theta_full 25.01
_diffrn_reflns_theta_max 25.01
_diffrn_reflns_theta_min 2.84
_exptl_absorpt_coefficient_mu 4.390
_exptl_absorpt_correction_T_max 0.439
_exptl_absorpt_correction_T_min 1.000
_exptl_absorpt_correction_type 'Phi scan'
_exptl_crystal_density_diffrn 1.529
_exptl_crystal_density_method 'not measured'
_exptl_crystal_F_000 392
_exptl_crystal_size_max 0.20
_exptl_crystal_size_mid 0.15
_exptl_crystal_size_min 0.10
_refine_diff_density_max 2.886
_refine_diff_density_min -0.583
_refine_diff_density_rms 0.123
_refine_ls_extinction_coef 0.014(3)
_refine_ls_extinction_expression Fc^*^=kFc[1+0.001xFc^2^\l^3^/sin(2\q)]^-1/4^
_refine_ls_extinction_method SHELXL
_refine_ls_goodness_of_fit_ref 0.990
_refine_ls_hydrogen_treatment mixed
_refine_ls_matrix_type full
_refine_ls_number_parameters 173
_refine_ls_number_reflns 2962
_refine_ls_number_restraints 0
_refine_ls_restrained_S_all 0.990
_refine_ls_R_factor_all 0.0464
_refine_ls_R_factor_gt 0.0447
_refine_ls_shift/su_max 0.001
_refine_ls_shift/su_mean 0.000
_refine_ls_structure_factor_coef Fsqd
_refine_ls_weighting_details 'w=1/[\s^2^(Fo^2^)+(0.0674P)^2^+4.2169P] where P=(Fo^2^+2Fc^2^)/3'
_refine_ls_weighting_scheme calc
_refine_ls_wR_factor_gt 0.1214
_refine_ls_wR_factor_ref 0.1228
_reflns_number_gt 2834
_reflns_number_total 2962
_reflns_threshold_expression >2sigma(I)
_cod_data_source_file ic000598b_3.cif
_cod_data_source_block 8
_cod_depositor_comments
;
The following automatic conversions were performed:

'_refine_ls_weighting_scheme' value 'calc
w=1/[\s^2^(Fo^2^)+(0.0674P)^2^+4.2169P] where P=(Fo^2^+2Fc^2^)/3' was
changed to 'calc'. New tag '_refine_ls_weighting_details' was
created. The value of the new tag was set to
'w=1/[\s^2^(Fo^2^)+(0.0674P)^2^+4.2169P] where P=(Fo^2^+2Fc^2^)/3'.

Automatic conversion script
Id: cif_fix_values 3143 2015-03-26 13:38:13Z robertas 
;
_cod_database_code 4321568

loop_
_symmetry_equiv_pos_as_xyz
'x, y, z'
'-x, -y, -z'

loop_
_atom_site_label
_atom_site_type_symbol
_atom_site_fract_x
_atom_site_fract_y
_atom_site_fract_z
_atom_site_U_iso_or_equiv
_atom_site_adp_type
_atom_site_occupancy
_atom_site_calc_flag
_atom_site_refinement_flags
_atom_site_disorder_assembly
_atom_site_disorder_group
C11 C 0.8111(9) 0.7171(6) 0.5747(4) 0.0344(11) Uani 1 d . . .
C12 C 0.8802(12) 0.6139(8) 0.6314(5) 0.0550(17) Uani 1 d . . .
H12A H 0.8948 0.6504 0.7000 0.083 Uiso 1 calc R . .
H12B H 1.0178 0.6010 0.6151 0.083 Uiso 1 calc R . .
H12C H 0.7719 0.5247 0.6149 0.083 Uiso 1 calc R . .
C13 C 0.7736(11) 0.6574(9) 0.4651(5) 0.0575(18) Uani 1 d . . .
H13A H 0.6646 0.5685 0.4512 0.086 Uiso 1 calc R . .
H13B H 0.9078 0.6436 0.4450 0.086 Uiso 1 calc R . .
H13C H 0.7249 0.7226 0.4303 0.086 Uiso 1 calc R . .
C14 C 0.9942(9) 0.8563(7) 0.5958(5) 0.0469(14) Uani 1 d . . .
H14A H 0.9720 0.9115 0.5473 0.070 Uiso 1 calc R . .
H14B H 1.1332 0.8351 0.5939 0.070 Uiso 1 calc R . .
H14C H 0.9913 0.9087 0.6592 0.070 Uiso 1 calc R . .
C21 C 0.5582(8) 0.6961(5) 0.8745(4) 0.0296(10) Uani 1 d . . .
C22 C 0.4452(10) 0.5587(6) 0.8039(4) 0.0435(14) Uani 1 d . . .
H22A H 0.3424 0.5762 0.7557 0.065 Uiso 1 calc R . .
H22B H 0.3698 0.4913 0.8391 0.065 Uiso 1 calc R . .
H22C H 0.5522 0.5218 0.7724 0.065 Uiso 1 calc R . .
C23 C 0.7236(11) 0.6690(7) 0.9503(5) 0.0559(18) Uani 1 d . . .
H23A H 0.8114 0.6148 0.9181 0.084 Uiso 1 calc R . .
H23B H 0.6480 0.6174 0.9944 0.084 Uiso 1 calc R . .
H23C H 0.8158 0.7576 0.9862 0.084 Uiso 1 calc R . .
C24 C 0.3903(13) 0.7568(7) 0.9222(6) 0.061(2) Uani 1 d . . .
H24A H 0.4621 0.8443 0.9660 0.092 Uiso 1 calc R . .
H24B H 0.3130 0.6911 0.9580 0.092 Uiso 1 calc R . .
H24C H 0.2890 0.7735 0.8730 0.092 Uiso 1 calc R . .
C31 C 0.6982(8) 1.1403(5) 0.7361(4) 0.0290(10) Uani 1 d . . .
C32 C 0.4964(10) 1.1618(6) 0.7796(5) 0.0462(14) Uani 1 d . . .
H32A H 0.3733 1.0836 0.7511 0.069 Uiso 1 calc R . .
H32B H 0.4673 1.2479 0.7661 0.069 Uiso 1 calc R . .
H32C H 0.5213 1.1674 0.8489 0.069 Uiso 1 calc R . .
C33 C 0.8981(11) 1.2617(6) 0.7812(6) 0.0562(18) Uani 1 d . . .
H33A H 0.9225 1.2672 0.8505 0.084 Uiso 1 calc R . .
H33B H 0.8737 1.3489 0.7678 0.084 Uiso 1 calc R . .
H33C H 1.0238 1.2452 0.7537 0.084 Uiso 1 calc R . .
C34 C 0.6577(12) 1.1320(7) 0.6259(4) 0.0490(16) Uani 1 d . . .
H34A H 0.7824 1.1148 0.5978 0.074 Uiso 1 calc R . .
H34B H 0.6344 1.2197 0.6128 0.074 Uiso 1 calc R . .
H34C H 0.5310 1.0563 0.5978 0.074 Uiso 1 calc R . .
N1 N 0.5980(7) 0.7397(4) 0.5966(3) 0.0305(9) Uani 1 d . . .
N2 N 0.6873(6) 0.7930(4) 0.8175(3) 0.0248(8) Uani 1 d . . .
N3 N 0.7521(6) 1.0067(4) 0.7516(3) 0.0253(8) Uani 1 d . . .
O1 O 1.0828(6) 0.9924(4) 0.8911(3) 0.0369(9) Uani 1 d . . .
Se1 Se 0.54043(7) 0.82836(5) 0.69951(3) 0.0262(2) Uani 1 d . . .
Se2 Se 0.82161(7) 0.98000(5) 0.87807(3) 0.0253(2) Uani 1 d . . .

loop_
_atom_site_aniso_label
_atom_site_aniso_U_11
_atom_site_aniso_U_22
_atom_site_aniso_U_33
_atom_site_aniso_U_23
_atom_site_aniso_U_13
_atom_site_aniso_U_12
C11 0.037(3) 0.036(3) 0.032(3) 0.003(2) 0.006(2) 0.014(2)
C12 0.058(4) 0.061(4) 0.066(4) 0.028(3) 0.022(3) 0.038(3)
C13 0.054(4) 0.081(5) 0.038(3) -0.006(3) 0.011(3) 0.030(4)
C14 0.034(3) 0.047(3) 0.059(4) 0.004(3) 0.015(3) 0.010(3)
C21 0.034(3) 0.024(2) 0.029(2) 0.0106(19) 0.006(2) 0.001(2)
C22 0.052(4) 0.027(3) 0.042(3) 0.008(2) 0.003(3) -0.010(2)
C23 0.056(4) 0.048(4) 0.055(4) 0.032(3) -0.012(3) -0.010(3)
C24 0.075(5) 0.049(4) 0.074(5) 0.023(3) 0.050(4) 0.018(3)
C31 0.034(3) 0.021(2) 0.034(3) 0.0077(19) 0.006(2) 0.008(2)
C32 0.053(4) 0.037(3) 0.059(4) 0.018(3) 0.023(3) 0.021(3)
C33 0.051(4) 0.027(3) 0.083(5) 0.018(3) -0.013(3) 0.001(3)
C34 0.074(4) 0.048(4) 0.039(3) 0.024(3) 0.012(3) 0.032(3)
N1 0.032(2) 0.030(2) 0.027(2) 0.0014(17) 0.0008(17) 0.0069(17)
N2 0.029(2) 0.0206(19) 0.0224(19) 0.0048(15) 0.0014(16) 0.0023(16)
N3 0.028(2) 0.0223(19) 0.024(2) 0.0055(15) 0.0006(16) 0.0053(16)
O1 0.0276(19) 0.040(2) 0.038(2) 0.0104(16) -0.0050(15) 0.0002(15)
Se1 0.0252(3) 0.0261(3) 0.0260(3) 0.00406(19) 0.00105(19) 0.0062(2)
Se2 0.0289(3) 0.0220(3) 0.0218(3) 0.00396(18) 0.00030(19) 0.00233(19)

loop_
_atom_type_symbol
_atom_type_description
_atom_type_scat_dispersion_real
_atom_type_scat_dispersion_imag
_atom_type_scat_source
C C 0.0033 0.0016 'International Tables Vol C Tables 4.2.6.8 and 6.1.1.4'
H H 0.0000 0.0000 'International Tables Vol C Tables 4.2.6.8 and 6.1.1.4'
N N 0.0061 0.0033 'International Tables Vol C Tables 4.2.6.8 and 6.1.1.4'
O O 0.0106 0.0060 'International Tables Vol C Tables 4.2.6.8 and 6.1.1.4'
Se Se -0.0929 2.2259 'International Tables Vol C Tables 4.2.6.8 and 6.1.1.4'

loop_
_geom_angle_atom_site_label_1
_geom_angle_atom_site_label_2
_geom_angle_atom_site_label_3
_geom_angle
_geom_angle_site_symmetry_1
_geom_angle_site_symmetry_3
_geom_angle_publ_flag
N1 C11 C12 111.6(5) . . ?
N1 C11 C13 104.8(4) . . ?
C12 C11 C13 110.5(5) . . ?
N1 C11 C14 112.4(4) . . ?
C12 C11 C14 109.0(5) . . ?
C13 C11 C14 108.5(5) . . ?
N2 C21 C24 112.8(4) . . ?
N2 C21 C22 107.2(4) . . ?
C24 C21 C22 109.7(5) . . ?
N2 C21 C23 106.2(4) . . ?
C24 C21 C23 111.2(6) . . ?
C22 C21 C23 109.5(5) . . ?
N3 C31 C32 113.0(4) . . ?
N3 C31 C33 107.2(4) . . ?
C32 C31 C33 110.8(5) . . ?
N3 C31 C34 106.9(4) . . ?
C32 C31 C34 109.2(5) . . ?
C33 C31 C34 109.6(5) . . ?
C11 N1 Se1 128.6(3) . . ?
C21 N2 Se2 118.9(3) . . ?
C21 N2 Se1 118.9(3) . . ?
Se2 N2 Se1 98.60(17) . . ?
C31 N3 Se2 119.7(3) . . ?
C31 N3 Se1 119.2(3) . . ?
Se2 N3 Se1 99.18(18) . . ?
N1 Se1 N3 113.62(19) . . ?
N1 Se1 N2 113.03(19) . . ?
N3 Se1 N2 77.02(16) . . ?
O1 Se2 N3 105.08(18) . . ?
O1 Se2 N2 105.50(18) . . ?
N3 Se2 N2 80.62(17) . . ?

loop_
_geom_bond_atom_site_label_1
_geom_bond_atom_site_label_2
_geom_bond_distance
_geom_bond_site_symmetry_2
_geom_bond_publ_flag
C11 N1 1.482(7) . ?
C11 C12 1.512(8) . ?
C11 C13 1.529(8) . ?
C11 C14 1.544(8) . ?
C21 N2 1.499(6) . ?
C21 C24 1.509(8) . ?
C21 C22 1.519(7) . ?
C21 C23 1.523(8) . ?
C31 N3 1.491(6) . ?
C31 C32 1.523(7) . ?
C31 C33 1.526(8) . ?
C31 C34 1.528(8) . ?
N1 Se1 1.687(4) . ?
N2 Se2 1.866(4) . ?
N2 Se1 1.943(4) . ?
N3 Se2 1.862(4) . ?
N3 Se1 1.930(4) . ?
O1 Se2 1.628(4) . ?

loop_
_geom_torsion_atom_site_label_1
_geom_torsion_atom_site_label_2
_geom_torsion_atom_site_label_3
_geom_torsion_atom_site_label_4
_geom_torsion
_geom_torsion_site_symmetry_1
_geom_torsion_site_symmetry_2
_geom_torsion_site_symmetry_3
_geom_torsion_site_symmetry_4
_geom_torsion_publ_flag
C12 C11 N1 Se1 71.8(6) . . . . ?
C13 C11 N1 Se1 -168.6(4) . . . . ?
C14 C11 N1 Se1 -50.9(6) . . . . ?
C24 C21 N2 Se2 51.9(6) . . . . ?
C22 C21 N2 Se2 172.8(4) . . . . ?
C23 C21 N2 Se2 -70.1(5) . . . . ?
C24 C21 N2 Se1 -68.0(6) . . . . ?
C22 C21 N2 Se1 52.9(5) . . . . ?
C23 C21 N2 Se1 169.9(4) . . . . ?
C32 C31 N3 Se2 -61.9(5) . . . . ?
C33 C31 N3 Se2 60.5(5) . . . . ?
C34 C31 N3 Se2 177.9(4) . . . . ?
C32 C31 N3 Se1 60.0(5) . . . . ?
C33 C31 N3 Se1 -177.7(4) . . . . ?
C34 C31 N3 Se1 -60.2(5) . . . . ?
C11 N1 Se1 N3 43.9(5) . . . . ?
C11 N1 Se1 N2 -41.5(5) . . . . ?
C31 N3 Se1 N1 102.6(4) . . . . ?
Se2 N3 Se1 N1 -125.7(2) . . . . ?
C31 N3 Se1 N2 -147.7(4) . . . . ?
Se2 N3 Se1 N2 -16.02(17) . . . . ?
C21 N2 Se1 N1 -103.7(4) . . . . ?
Se2 N2 Se1 N1 126.4(2) . . . . ?
C21 N2 Se1 N3 145.9(4) . . . . ?
Se2 N2 Se1 N3 15.96(17) . . . . ?
C31 N3 Se2 O1 -108.5(4) . . . . ?
Se1 N3 Se2 O1 120.15(19) . . . . ?
C31 N3 Se2 N2 147.8(4) . . . . ?
Se1 N3 Se2 N2 16.49(18) . . . . ?
C21 N2 Se2 O1 110.6(4) . . . . ?
Se1 N2 Se2 O1 -119.52(18) . . . . ?
C21 N2 Se2 N3 -146.2(4) . . . . ?
Se1 N2 Se2 N3 -16.36(18) . . . . ?

loop_
_cod_related_entry_id
_cod_related_entry_database
_cod_related_entry_code
1 ChemSpider 30661121
